data_7056894
loop_
_publ_author_name
'Wang, Weixia'
'Cheng, Guangbin'
'Xiong, Hualin'
'Yang, Hongwei'

_publ_section_title
;
 Functionalization of fluorodinitroethylamino derivatives based on azole:
 a new family of insensitive energetic materials
;
_journal_issue 4
_journal_name_full 'New Journal of Chemistry'
_journal_page_first 2994
_journal_paper_doi 10.1039/C7NJ05009G
_journal_volume 42
_journal_year 2018
_chemical_formula_moiety 'C4 H5 F N6 O4'
_chemical_formula_sum 'C4 H5 F N6 O4'
_chemical_formula_weight 220.14
_space_group_crystal_system orthorhombic
_space_group_IT_number 19
_space_group_name_Hall 'P 2ac 2ab'
_space_group_name_H-M_alt 'P 21 21 21'
_symmetry_space_group_name_Hall 'P 2ac 2ab'
_symmetry_space_group_name_H-M 'P 21 21 21'
_atom_sites_solution_hydrogens mixed
_audit_creation_method SHELXL-2014/7
_audit_update_record
;
2017-03-27 deposited with the CCDC.
2018-01-12 downloaded from the CCDC.
;
_cell_angle_alpha 90
_cell_angle_beta 90
_cell_angle_gamma 90
_cell_formula_units_Z 4
_cell_length_a 6.3720(6)
_cell_length_b 9.3611(9)
_cell_length_c 14.5803(11)
_cell_measurement_reflns_used 1917
_cell_measurement_temperature 173(2)
_cell_measurement_theta_max 24.7
_cell_measurement_theta_min 3.49
_cell_volume 869.70(13)
_computing_structure_refinement 'SHELXL-2014/7 (Sheldrick, 2014)'
_diffrn_ambient_temperature 173(2)
_diffrn_measured_fraction_theta_full 0.994
_diffrn_measured_fraction_theta_max 0.994
_diffrn_measurement_device_type 'PHOTON 100 CMOS detector'
_diffrn_measurement_method 'omega scan'
_diffrn_radiation_type MoK\a
_diffrn_radiation_wavelength 0.71073
_diffrn_reflns_av_R_equivalents 0.0510
_diffrn_reflns_av_unetI/netI 0.0413
_diffrn_reflns_Laue_measured_fraction_full 0.994
_diffrn_reflns_Laue_measured_fraction_max 0.994
_diffrn_reflns_limit_h_max 7
_diffrn_reflns_limit_h_min -7
_diffrn_reflns_limit_k_max 10
_diffrn_reflns_limit_k_min -11
_diffrn_reflns_limit_l_max 17
_diffrn_reflns_limit_l_min -16
_diffrn_reflns_number 6304
_diffrn_reflns_point_group_measured_fraction_full 0.996
_diffrn_reflns_point_group_measured_fraction_max 0.996
_diffrn_reflns_theta_full 25.242
_diffrn_reflns_theta_max 25.262
_diffrn_reflns_theta_min 3.489
_diffrn_source 'sealed tube'
_exptl_absorpt_coefficient_mu 0.160
_exptl_absorpt_correction_T_max 0.7452
_exptl_absorpt_correction_T_min 0.6598
_exptl_absorpt_correction_type multi-scan
_exptl_absorpt_process_details 'SADABS (Bruker, 2014)'
_exptl_crystal_density_diffrn 1.681
_exptl_crystal_description plate
_exptl_crystal_F_000 448
_exptl_crystal_size_max 0.210
_exptl_crystal_size_mid 0.190
_exptl_crystal_size_min 0.110
_refine_diff_density_max 0.151
_refine_diff_density_min -0.172
_refine_diff_density_rms 0.041
_refine_ls_abs_structure_details
;
 Flack x determined using 443 quotients [(I+)-(I-)]/[(I+)+(I-)]
 (Parsons, Flack and Wagner, Acta Cryst. B69 (2013) 249-259).
;
_refine_ls_abs_structure_Flack -1.0(8)
_refine_ls_extinction_method none
_refine_ls_goodness_of_fit_ref 1.086
_refine_ls_hydrogen_treatment mixed
_refine_ls_matrix_type full
_refine_ls_number_parameters 212
_refine_ls_number_reflns 1574
_refine_ls_number_restraints 343
_refine_ls_restrained_S_all 1.060
_refine_ls_R_factor_all 0.0601
_refine_ls_R_factor_gt 0.0384
_refine_ls_shift/su_max 0.001
_refine_ls_shift/su_mean 0.000
_refine_ls_structure_factor_coef Fsqd
_refine_ls_weighting_details 'w=1/[\s^2^(Fo^2^)+(0.0117P)^2^+0.3806P] where P=(Fo^2^+2Fc^2^)/3'
_refine_ls_weighting_scheme calc
_refine_ls_wR_factor_gt 0.0599
_refine_ls_wR_factor_ref 0.0652
_reflns_Friedel_coverage 0.678
_reflns_Friedel_fraction_full 1.000
_reflns_Friedel_fraction_max 1.000
_reflns_number_gt 1268
_reflns_number_total 1574
_reflns_threshold_expression 'I > 2\s(I)'
_cod_data_source_file c7nj05009g2.cif
_cod_data_source_block 1
_cod_depositor_comments 'Adding full bibliography for 7056894--7056896.cif.'
_cod_database_code 7056894
_shelx_shelxl_version_number 2014/7
_shelx_space_group_comment
;
The symmetry employed for this shelxl refinement is uniquely defined
by the following loop, which should always be used as a source of
symmetry information in preference to the above space-group names.
They are only intended as comments.
;
_shelx_estimated_absorpt_t_min 0.967
_shelx_estimated_absorpt_t_max 0.983

loop_
_space_group_symop_operation_xyz
'x, y, z'
'-x+1/2, -y, z+1/2'
'-x, y+1/2, -z+1/2'
'x+1/2, -y+1/2, -z'

loop_
_atom_site_label
_atom_site_type_symbol
_atom_site_fract_x
_atom_site_fract_y
_atom_site_fract_z
_atom_site_U_iso_or_equiv
_atom_site_adp_type
_atom_site_occupancy
_atom_site_site_symmetry_order
_atom_site_calc_flag
_atom_site_refinement_flags_posn
_atom_site_refinement_flags_adp
_atom_site_refinement_flags_occupancy
_atom_site_disorder_assembly
_atom_site_disorder_group
C1 C 0.7309(7) 0.0601(4) 0.2901(3) 0.0390(10) Uani 1 1 d . . . . .
H1 H 0.7805 -0.0351 0.2839 0.047 Uiso 1 1 calc R U . . .
C2 C 0.8533(6) 0.1770(4) 0.3043(2) 0.0322(9) Uani 1 1 d . . . . .
H2 H 1.0017 0.1813 0.3097 0.039 Uiso 1 1 calc R U . . .
N1 N 0.7145(5) 0.2850(3) 0.30874(18) 0.0226(7) Uani 1 1 d . . . . .
N2 N 0.5161(5) 0.2401(3) 0.29744(19) 0.0278(7) Uani 1 1 d . . . . .
N3 N 0.5276(5) 0.1006(3) 0.28615(19) 0.0338(8) Uani 1 1 d . . . . .
N4 N 0.7628(5) 0.4296(3) 0.32187(19) 0.0233(7) Uani 1 1 d D . . . .
H4A H 0.708(5) 0.476(3) 0.2763(19) 0.028 Uiso 1 1 d D U . . .
C3 C 0.6814(5) 0.4828(3) 0.4094(2) 0.0215(7) Uani 0.47(5) 1 d D U P A 1
H3A H 0.6232 0.4034 0.4464 0.026 Uiso 0.47(5) 1 calc R U P A 1
H3B H 0.5696 0.5544 0.3990 0.026 Uiso 0.47(5) 1 calc R U P A 1
C4 C 0.863(2) 0.5485(19) 0.4566(12) 0.023(2) Uani 0.47(5) 1 d D U P A 1
F1 F 0.955(3) 0.656(2) 0.4117(16) 0.032(3) Uani 0.47(5) 1 d D U P A 1
N5 N 0.816(3) 0.607(2) 0.5536(11) 0.026(3) Uani 0.47(5) 1 d D U P A 1
O1 O 0.662(4) 0.561(4) 0.5917(18) 0.032(4) Uani 0.47(5) 1 d D U P A 1
O2 O 0.947(4) 0.689(3) 0.5835(18) 0.041(4) Uani 0.47(5) 1 d D U P A 1
N6 N 1.039(2) 0.435(2) 0.4765(13) 0.031(3) Uani 0.47(5) 1 d D U P A 1
O3 O 0.970(4) 0.322(2) 0.499(3) 0.038(4) Uani 0.47(5) 1 d D U P A 1
O4 O 1.215(2) 0.483(2) 0.4724(17) 0.066(4) Uani 0.47(5) 1 d D U P A 1
C3' C 0.6814(5) 0.4828(3) 0.4094(2) 0.0215(7) Uani 0.53(5) 1 d D U P A 2
H3'1 H 0.6300 0.4021 0.4471 0.026 Uiso 0.53(5) 1 calc R U P A 2
H3'2 H 0.5629 0.5489 0.3984 0.026 Uiso 0.53(5) 1 calc R U P A 2
C4' C 0.856(2) 0.5598(16) 0.4591(11) 0.023(2) Uani 0.53(5) 1 d D U P A 2
F1' F 0.911(3) 0.6805(18) 0.4150(14) 0.038(3) Uani 0.53(5) 1 d D U P A 2
N5' N 0.792(3) 0.601(2) 0.5562(10) 0.026(3) Uani 0.53(5) 1 d D U P A 2
O1' O 0.650(4) 0.533(3) 0.5910(16) 0.038(4) Uani 0.53(5) 1 d D U P A 2
O2' O 0.889(3) 0.700(2) 0.5901(15) 0.040(3) Uani 0.53(5) 1 d D U P A 2
N6' N 1.0493(19) 0.466(2) 0.4678(12) 0.033(3) Uani 0.53(5) 1 d D U P A 2
O3' O 1.020(4) 0.346(2) 0.496(2) 0.040(3) Uani 0.53(5) 1 d D U P A 2
O4' O 1.214(2) 0.512(3) 0.4430(18) 0.086(5) Uani 0.53(5) 1 d D U P A 2

loop_
_atom_site_aniso_label
_atom_site_aniso_U_11
_atom_site_aniso_U_22
_atom_site_aniso_U_33
_atom_site_aniso_U_23
_atom_site_aniso_U_13
_atom_site_aniso_U_12
C1 0.054(3) 0.026(2) 0.037(2) -0.0080(18) 0.000(2) 0.007(2)
C2 0.034(2) 0.030(2) 0.033(2) -0.0001(19) -0.0026(17) 0.009(2)
N1 0.0317(18) 0.0194(16) 0.0166(14) -0.0002(12) -0.0029(13) -0.0019(14)
N2 0.0323(19) 0.0269(17) 0.0243(15) -0.0029(13) -0.0027(14) -0.0064(15)
N3 0.049(2) 0.0243(18) 0.0279(18) -0.0070(13) -0.0034(17) -0.0076(18)
N4 0.0301(18) 0.0179(16) 0.0220(16) 0.0027(12) -0.0029(12) -0.0026(14)
C3 0.0189(17) 0.0214(18) 0.0240(17) -0.0013(15) -0.0007(15) -0.0012(14)
C4 0.026(4) 0.020(4) 0.022(4) 0.000(4) 0.003(4) -0.003(4)
F1 0.040(6) 0.018(5) 0.038(4) 0.007(4) 0.001(4) -0.014(5)
N5 0.031(5) 0.019(5) 0.029(5) -0.001(5) 0.001(4) 0.003(5)
O1 0.035(6) 0.031(9) 0.029(5) -0.004(5) 0.006(5) -0.013(6)
O2 0.043(10) 0.032(5) 0.049(7) -0.025(4) -0.012(7) -0.010(7)
N6 0.021(5) 0.043(7) 0.028(5) 0.001(5) 0.005(4) -0.001(5)
O3 0.034(8) 0.034(7) 0.045(5) 0.010(5) -0.004(7) 0.006(5)
O4 0.022(5) 0.097(8) 0.080(10) 0.027(6) 0.004(5) -0.008(5)
C3' 0.0189(17) 0.0214(18) 0.0240(17) -0.0013(15) -0.0007(15) -0.0012(14)
C4' 0.024(4) 0.018(4) 0.025(4) 0.001(3) -0.003(4) -0.004(4)
F1' 0.050(7) 0.024(5) 0.039(4) 0.004(4) 0.002(4) -0.012(4)
N5' 0.034(5) 0.020(5) 0.025(4) -0.010(4) -0.011(4) 0.003(5)
O1' 0.044(7) 0.033(9) 0.036(5) -0.005(5) 0.023(5) -0.005(5)
O2' 0.033(7) 0.043(6) 0.044(4) -0.019(4) 0.002(5) -0.004(6)
N6' 0.024(4) 0.043(6) 0.031(5) -0.004(4) -0.003(4) 0.004(4)
O3' 0.039(8) 0.039(7) 0.041(5) 0.005(6) -0.003(7) 0.011(6)
O4' 0.014(4) 0.143(11) 0.101(11) 0.035(8) 0.013(5) -0.008(5)

loop_
_atom_type_symbol
_atom_type_description
_atom_type_scat_dispersion_real
_atom_type_scat_dispersion_imag
_atom_type_scat_source
C C 0.0033 0.0016 'International Tables Vol C Tables 4.2.6.8 and 6.1.1.4'
H H 0.0000 0.0000 'International Tables Vol C Tables 4.2.6.8 and 6.1.1.4'
N N 0.0061 0.0033 'International Tables Vol C Tables 4.2.6.8 and 6.1.1.4'
O O 0.0106 0.0060 'International Tables Vol C Tables 4.2.6.8 and 6.1.1.4'
F F 0.0171 0.0103 'International Tables Vol C Tables 4.2.6.8 and 6.1.1.4'

loop_
_geom_angle_atom_site_label_1
_geom_angle_atom_site_label_2
_geom_angle_atom_site_label_3
_geom_angle
N3 C1 C2 109.3(3)
N3 C1 H1 125.4
C2 C1 H1 125.4
N1 C2 C1 103.6(3)
N1 C2 H2 128.2
C1 C2 H2 128.2
N2 N1 C2 112.2(3)
N2 N1 N4 121.7(3)
C2 N1 N4 126.1(3)
N3 N2 N1 105.8(3)
N2 N3 C1 109.1(3)
N1 N4 C3' 111.7(3)
N1 N4 C3 111.7(3)
N1 N4 H4A 107(2)
C3' N4 H4A 111(2)
C3 N4 H4A 111(2)
N4 C3 C4 105.7(7)
N4 C3 H3A 110.6
C4 C3 H3A 110.6
N4 C3 H3B 110.6
C4 C3 H3B 110.6
H3A C3 H3B 108.7
F1 C4 C3 115.4(14)
F1 C4 N5 105.6(12)
C3 C4 N5 114.9(10)
F1 C4 N6 106.5(11)
C3 C4 N6 111.3(10)
N5 C4 N6 101.9(12)
O1 N5 O2 128.2(17)
O1 N5 C4 117.0(14)
O2 N5 C4 114.8(13)
O3 N6 O4 132.7(16)
O3 N6 C4 113.1(13)
O4 N6 C4 114.0(12)
N4 C3' C4' 108.6(6)
N4 C3' H3'1 110.0
C4' C3' H3'1 110.0
N4 C3' H3'2 110.0
C4' C3' H3'2 110.0
H3'1 C3' H3'2 108.4
F1' C4' N6' 108.5(10)
F1' C4' C3' 111.2(12)
N6' C4' C3' 111.3(9)
F1' C4' N5' 107.4(11)
N6' C4' N5' 106.7(10)
C3' C4' N5' 111.6(9)
O1' N5' O2' 127.3(15)
O1' N5' C4' 117.0(12)
O2' N5' C4' 115.7(12)
O4' N6' O3' 125.1(14)
O4' N6' C4' 118.8(11)
O3' N6' C4' 116.0(11)

loop_
_geom_bond_atom_site_label_1
_geom_bond_atom_site_label_2
_geom_bond_distance
C1 N3 1.351(5)
C1 C2 1.359(5)
C1 H1 0.9500
C2 N1 1.345(5)
C2 H2 0.9500
N1 N2 1.342(4)
N1 N4 1.401(4)
N2 N3 1.318(4)
N4 C3' 1.465(4)
N4 C3 1.465(4)
N4 H4A 0.87(2)
C3 C4 1.480(16)
C3 H3A 0.9900
C3 H3B 0.9900
C4 F1 1.334(14)
C4 N5 1.545(16)
C4 N6 1.567(16)
N5 O1 1.208(14)
N5 O2 1.218(14)
N6 O3 1.197(14)
N6 O4 1.208(14)
C3' C4' 1.513(14)
C3' H3'1 0.9900
C3' H3'2 0.9900
C4' F1' 1.344(12)
C4' N6' 1.514(14)
C4' N5' 1.525(15)
N5' O1' 1.216(13)
N5' O2' 1.219(13)
N6' O4' 1.193(12)
N6' O3' 1.215(12)
